data_2011347
loop_
_publ_author_name
'Corzo-Su\'arez, Ra\'ul'
'D\'iaz, Isabel'
'Garc\'ia-Granda, Santiago'
'Fern\'andez, Vicente'

_publ_section_title
;
 Bis(1-methylguanidinium) tetrachlorocuprate(II) and
 4-(2-pyrimidin-1-io)piperazinium tetrachlorocuprate(II)
;
_journal_issue 9
_journal_name_full 'Acta Crystallographica Section C'
_journal_page_first e385
_journal_page_last e387
_journal_paper_doi 10.1107/S0108270100011045
_journal_volume 56
_journal_year 2000
_chemical_formula_iupac '(C8 N4 H14) [Cu Cl4]'
_chemical_formula_moiety 'C8 N4 H14 2+, Cu Cl4 2-'
_chemical_formula_sum 'C8 H14 Cl4 Cu N4'
_chemical_formula_weight 371.57
_chemical_name_systematic
;
 N-(2-pyrimidinyl)-piperazine Tetrachlorocuprate(II)
;
_space_group_IT_number 14
_symmetry_cell_setting monoclinic
_symmetry_space_group_name_Hall '-P 2ybc'
_symmetry_space_group_name_H-M 'P 1 21/c 1'
_audit_creation_method SHELXL-97
_cell_angle_alpha 90.00
_cell_angle_beta 99.24(6)
_cell_angle_gamma 90.00
_cell_formula_units_Z 4
_cell_length_a 9.205(7)
_cell_length_b 16.13(3)
_cell_length_c 9.391(7)
_cell_measurement_reflns_used 25
_cell_measurement_temperature 293(2)
_cell_measurement_theta_max 20
_cell_measurement_theta_min 15
_cell_volume 1376(3)
_computing_cell_refinement 'CRYSDA (Beurskens et al., 1992)'
_computing_data_collection 'CAD-4 EXPRESS (Enraf-Nonius, 1994)'
_computing_data_reduction 'REFLEX (Garc\'ia-Granda et al., 2000)'
_computing_publication_material 'PARST (Nardelli, 1995) and SHELXL97'
_computing_structure_refinement 'SHELXL97 (Sheldrick, 1997)'
_computing_structure_solution 'DIRDIF (Beurskens et al., 1992)'
_diffrn_ambient_temperature 293(2)
_diffrn_measured_fraction_theta_full .968
_diffrn_measured_fraction_theta_max .968
_diffrn_measurement_device_type 'Nonius CAD-4'
_diffrn_measurement_method \w-2\q
_diffrn_radiation_monochromator graphite
_diffrn_radiation_source 'fine-focus sealed tube'
_diffrn_radiation_type MoK\a
_diffrn_radiation_wavelength .71073
_diffrn_reflns_av_R_equivalents .0785
_diffrn_reflns_av_sigmaI/netI .0505
_diffrn_reflns_limit_h_max 12
_diffrn_reflns_limit_h_min -12
_diffrn_reflns_limit_k_max 22
_diffrn_reflns_limit_k_min 0
_diffrn_reflns_limit_l_max 13
_diffrn_reflns_limit_l_min 0
_diffrn_reflns_number 4363
_diffrn_reflns_theta_full 29.97
_diffrn_reflns_theta_max 29.97
_diffrn_reflns_theta_min 2.24
_diffrn_standards_decay_% 3.20
_diffrn_standards_interval_count 200
_diffrn_standards_interval_time 60
_diffrn_standards_number 3
_exptl_absorpt_coefficient_mu 2.346
_exptl_absorpt_correction_T_max .626
_exptl_absorpt_correction_T_min .532
_exptl_absorpt_correction_type empirical
_exptl_absorpt_process_details '(XABS2; Parkin et al., 1995)'
_exptl_crystal_colour brown
_exptl_crystal_density_diffrn 1.793
_exptl_crystal_density_meas ?
_exptl_crystal_density_method 'not measured'
_exptl_crystal_description prismatic
_exptl_crystal_F_000 748
_exptl_crystal_size_max .28
_exptl_crystal_size_mid .23
_exptl_crystal_size_min .20
_refine_diff_density_max .529
_refine_diff_density_min -.992
_refine_ls_extinction_method none
_refine_ls_goodness_of_fit_ref 1.038
_refine_ls_hydrogen_treatment constr
_refine_ls_matrix_type full
_refine_ls_number_parameters 154
_refine_ls_number_reflns 3994
_refine_ls_number_restraints 0
_refine_ls_restrained_S_all 1.038
_refine_ls_R_factor_all .085
_refine_ls_R_factor_gt .051
_refine_ls_shift/su_max <0.001
_refine_ls_shift/su_mean .000
_refine_ls_structure_factor_coef Fsqd
_refine_ls_weighting_details 'w = 1/[\s^2^(Fo^2^)+(0.0669P)^2^+0.6687P] where P = (Fo^2^+2Fc^2^)/3'
_refine_ls_weighting_scheme calc
_refine_ls_wR_factor_ref .135
_reflns_number_gt 2756
_reflns_number_total 3994
_reflns_threshold_expression I>2\s(I)
_cod_data_source_file qa0332.cif
_cod_data_source_block II
_cod_depositor_comments
;
The following automatic conversions were performed:
'_symmetry_cell_setting' value 'Monoclinic' changed to 'monoclinic'
according to '/home/saulius/struct/CIF-dictionaries/cif_core.dic'
dictionary named 'cif_core.dic' version 2.4.1 from 2010-06-29.

Automatic conversion script
Id: cif_fix_enum 1527 2010-12-29 10:47:43Z saulius 

The following automatic conversions were performed:

'_symmetry_cell_setting' value 'Monoclinic' changed to 'monoclinic'
according to /home/saulius/struct/CIF-dictionaries/cif_core.dic
dictionary named 'cif_core.dic' version 2.4.1 from 2010-06-29.

Automatic conversion script
Id: cif_fix_values 1715 2011-07-08 13:25:40Z adriana 

The following automatic conversions were performed:

'_exptl_crystal_density_meas' value 'none' was changed to '?' - the
value is perceived as not measured.

Automatic conversion script
Id: cif_fix_values 3008 2015-01-20 13:52:24Z robertas 

The following automatic conversions were performed:

'_refine_ls_weighting_scheme' value 'calc w =
1/[\s^2^(Fo^2^)+(0.0669P)^2^+0.6687P] where P = (Fo^2^+2Fc^2^)/3' was
changed to 'calc'. New tag '_refine_ls_weighting_details' was
created. The value of the new tag was set to 'w =
1/[\s^2^(Fo^2^)+(0.0669P)^2^+0.6687P] where P = (Fo^2^+2Fc^2^)/3'.

Automatic conversion script
Id: cif_fix_values 3143 2015-03-26 13:38:13Z robertas 
;
_cod_original_sg_symbol_H-M 'P 21/c'
_cod_database_code 2011347
_cod_database_fobs_code 2011347

loop_
_symmetry_equiv_pos_as_xyz
'x, y, z'
'-x, y+1/2, -z+1/2'
'-x, -y, -z'
'x, -y-1/2, z-1/2'

loop_
_atom_site_label
_atom_site_fract_x
_atom_site_fract_y
_atom_site_fract_z
_atom_site_U_iso_or_equiv
_atom_site_adp_type
_atom_site_calc_flag
_atom_site_refinement_flags
_atom_site_occupancy
_atom_site_disorder_assembly
_atom_site_disorder_group
_atom_site_type_symbol
Cu1 .13591(5) .05351(3) .16568(5) .03290(14) Uani d . 1 . . Cu
Cl1 .36211(10) .05335(6) .09497(11) .0375(2) Uani d . 1 . . Cl
Cl2 -.00591(11) .12939(6) .29619(10) .0392(2) Uani d . 1 . . Cl
Cl3 .20705(10) -.03617(6) .35258(9) .0331(2) Uani d . 1 . . Cl
Cl4 .02347(12) .10424(8) -.04539(11) .0496(3) Uani d . 1 . . Cl
N1 -.6003(3) -.13904(19) .1105(3) .0325(7) Uani d . 1 . . N
H1 -.5943 -.0865 .1262 .039 Uiso calc R 1 . . H
N2 -.5172(4) -.2725(2) .1767(4) .0415(8) Uani d . 1 . . N
N3 -.4186(3) -.16079(19) .3117(4) .0363(7) Uani d . 1 . . N
N4 -.1283(3) -.0979(2) .3738(3) .0345(7) Uani d . 1 . . N
H4A -.0448 -.0837 .3416 .041 Uiso calc R 1 . . H
H4B -.1154 -.0877 .4692 .041 Uiso calc R 1 . . H
C1 -.6969(4) -.1673(3) -.0006(5) .0404(9) Uani d . 1 . . C
H1A -.7554 -.1305 -.0609 .048 Uiso calc R 1 . . H
C2 -.7088(5) -.2503(3) -.0245(5) .0474(11) Uani d . 1 . . C
H2 -.7759 -.2723 -.0995 .057 Uiso calc R 1 . . H
C3 -.6163(5) -.2998(3) .0681(5) .0468(11) Uani d . 1 . . C
H3 -.6234 -.3568 .0537 .056 Uiso calc R 1 . . H
C4 -.5118(4) -.1905(2) .1987(4) .0297(7) Uani d . 1 . . C
C5 -.3006(4) -.2125(3) .3893(5) .0408(9) Uani d . 1 . . C
H5A -.3205 -.2703 .3655 .049 Uiso calc R 1 . . H
H5B -.2973 -.2058 .4924 .049 Uiso calc R 1 . . H
C6 -.1549(4) -.1883(3) .3493(5) .0394(9) Uani d . 1 . . C
H6A -.0769 -.2197 .4071 .047 Uiso calc R 1 . . H
H6B -.1540 -.2014 .2486 .047 Uiso calc R 1 . . H
C7 -.2512(4) -.0450(2) .3004(4) .0337(8) Uani d . 1 . . C
H7A -.2577 -.0496 .1966 .040 Uiso calc R 1 . . H
H7B -.2326 .0126 .3270 .040 Uiso calc R 1 . . H
C8 -.3937(4) -.0728(2) .3449(5) .0354(8) Uani d . 1 . . C
H8A -.3899 -.0638 .4475 .042 Uiso calc R 1 . . H
H8B -.4745 -.0404 .2940 .042 Uiso calc R 1 . . H

loop_
_atom_site_aniso_label
_atom_site_aniso_U_11
_atom_site_aniso_U_22
_atom_site_aniso_U_33
_atom_site_aniso_U_12
_atom_site_aniso_U_13
_atom_site_aniso_U_23
Cu1 .0332(2) .0355(3) .0303(2) .00891(19) .00621(17) .00798(19)
Cl1 .0338(5) .0301(5) .0508(5) .0034(4) .0132(4) .0071(4)
Cl2 .0448(5) .0387(5) .0343(4) .0119(4) .0069(4) .0002(4)
Cl3 .0349(4) .0310(5) .0314(4) .0014(3) -.0010(3) .0063(3)
Cl4 .0472(6) .0695(8) .0323(5) .0210(5) .0069(4) .0121(5)
N1 .0280(15) .0221(15) .0453(18) -.0007(12) -.0004(13) -.0024(13)
N2 .0436(19) .0213(15) .058(2) -.0045(14) .0029(16) -.0045(15)
N3 .0342(16) .0211(15) .0489(18) -.0024(13) -.0080(14) -.0006(14)
N4 .0302(15) .0398(19) .0341(16) -.0050(13) .0070(12) .0022(13)
C1 .0298(19) .044(2) .046(2) .0006(17) .0000(16) -.0059(18)
C2 .033(2) .050(3) .057(3) -.0075(19) .0015(19) -.019(2)
C3 .045(2) .028(2) .067(3) -.0122(18) .009(2) -.016(2)
C4 .0253(16) .0215(16) .0427(19) -.0042(13) .0068(14) -.0010(14)
C5 .040(2) .031(2) .048(2) -.0013(17) -.0054(17) .0111(17)
C6 .039(2) .035(2) .044(2) .0078(17) .0054(17) .0033(17)
C7 .042(2) .0229(18) .0341(18) -.0043(15) .0008(15) -.0003(14)
C8 .0338(19) .0240(18) .045(2) .0005(15) -.0030(16) -.0099(15)

loop_
_atom_type_symbol
_atom_type_description
_atom_type_scat_dispersion_real
_atom_type_scat_dispersion_imag
_atom_type_scat_source
C C .0033 .0016 'International Tables Vol C Tables 4.2.6.8 and 6.1.1.4'
H H .0000 .0000 'International Tables Vol C Tables 4.2.6.8 and 6.1.1.4'
Cl Cl .1484 .1585 'International Tables Vol C Tables 4.2.6.8 and 6.1.1.4'
Cu Cu .3201 1.2651 'International Tables Vol C Tables 4.2.6.8 and 6.1.1.4'
N N .0061 .0033 'International Tables Vol C Tables 4.2.6.8 and 6.1.1.4'

loop_
_geom_angle_atom_site_label_1
_geom_angle_atom_site_label_2
_geom_angle_atom_site_label_3
_geom_angle
_geom_angle_publ_flag
Cl4 Cu1 Cl2 93.23(8) y
Cl4 Cu1 Cl1 93.24(7) y
Cl2 Cu1 Cl1 141.49(6) y
Cl4 Cu1 Cl3 160.96(5) y
Cl2 Cu1 Cl3 92.58(9) y
Cl1 Cu1 Cl3 93.46(6) y
C1 N1 C4 122.0(3) ?
C1 N1 H1 119.0 ?
C4 N1 H1 119.0 ?
C3 N2 C4 116.7(4) ?
C4 N3 C8 125.0(3) ?
C4 N3 C5 121.2(3) ?
C8 N3 C5 111.6(3) ?
C6 N4 C7 113.2(3) ?
C6 N4 H4A 108.9 ?
C7 N4 H4A 108.9 ?
C6 N4 H4B 108.9 ?
C7 N4 H4B 108.9 ?
H4A N4 H4B 107.7 ?
N1 C1 C2 119.3(4) ?
N1 C1 H1A 120.3 ?
C2 C1 H1A 120.3 ?
C1 C2 C3 116.4(4) ?
C1 C2 H2 121.8 ?
C3 C2 H2 121.8 ?
N2 C3 C2 125.0(4) ?
N2 C3 H3 117.5 ?
C2 C3 H3 117.5 ?
N2 C4 N3 118.6(3) ?
N2 C4 N1 120.6(3) ?
N3 C4 N1 120.8(3) ?
N3 C5 C6 110.4(3) ?
N3 C5 H5A 109.6 ?
C6 C5 H5A 109.6 ?
N3 C5 H5B 109.6 ?
C6 C5 H5B 109.6 ?
H5A C5 H5B 108.1 ?
N4 C6 C5 110.3(3) ?
N4 C6 H6A 109.6 ?
C5 C6 H6A 109.6 ?
N4 C6 H6B 109.6 ?
C5 C6 H6B 109.6 ?
H6A C6 H6B 108.1 ?
N4 C7 C8 109.3(3) ?
N4 C7 H7A 109.8 ?
C8 C7 H7A 109.8 ?
N4 C7 H7B 109.8 ?
C8 C7 H7B 109.8 ?
H7A C7 H7B 108.3 ?
N3 C8 C7 110.1(3) ?
N3 C8 H8A 109.6 ?
C7 C8 H8A 109.6 ?
N3 C8 H8B 109.6 ?
C7 C8 H8B 109.6 ?
H8A C8 H8B 108.2 ?

loop_
_geom_bond_atom_site_label_1
_geom_bond_atom_site_label_2
_geom_bond_site_symmetry_2
_geom_bond_distance
_geom_bond_publ_flag
Cu1 Cl4 . 2.2386(19) y
Cu1 Cl2 . 2.284(2) y
Cu1 Cl1 . 2.2849(19) y
Cu1 Cl3 . 2.287(2) y
N1 C1 . 1.338(5) ?
N1 C4 . 1.349(5) ?
N1 H1 . .8600 ?
N2 C3 . 1.330(6) ?
N2 C4 . 1.339(5) ?
N3 C4 . 1.341(5) ?
N3 C8 . 1.464(5) ?
N3 C5 . 1.467(5) ?
N4 C6 . 1.491(6) ?
N4 C7 . 1.494(5) ?
N4 H4A . .9000 ?
N4 H4B . .9000 ?
C1 C2 . 1.359(7) ?
C1 H1A . .9300 ?
C2 C3 . 1.371(7) ?
C2 H2 . .9300 ?
C3 H3 . .9300 ?
C5 C6 . 1.501(6) ?
C5 H5A . .9700 ?
C5 H5B . .9700 ?
C6 H6A . .9700 ?
C6 H6B . .9700 ?
C7 C8 . 1.507(5) ?
C7 H7A . .9700 ?
C7 H7B . .9700 ?
C8 H8A . .9700 ?
C8 H8B . .9700 ?

loop_
_geom_torsion_atom_site_label_1
_geom_torsion_atom_site_label_2
_geom_torsion_atom_site_label_3
_geom_torsion_atom_site_label_4
_geom_torsion
C4 N1 C1 C2 1.2(6)
N1 C1 C2 C3 -1.2(6)
C4 N2 C3 C2 2.2(7)
C1 C2 C3 N2 -.5(7)
C3 N2 C4 N3 176.7(4)
C3 N2 C4 N1 -2.2(6)
C8 N3 C4 N2 176.1(4)
C5 N3 C4 N2 14.5(6)
C8 N3 C4 N1 -5.0(6)
C5 N3 C4 N1 -166.6(4)
C1 N1 C4 N2 .6(6)
C1 N1 C4 N3 -178.2(4)
C4 N3 C5 C6 104.3(4)
C8 N3 C5 C6 -59.5(5)
C7 N4 C6 C5 -53.4(4)
N3 C5 C6 N4 54.5(4)
C6 N4 C7 C8 54.2(4)
C4 N3 C8 C7 -102.4(4)
C5 N3 C8 C7 60.7(4)
N4 C7 C8 N3 -56.6(4)
